data_2001642
loop_
_publ_author_name
'Millini, R.'
'Del Piero, G.'
'Allegrini, P.'
'Malatesta, V.'
'Castaldi, G.'

_publ_section_title
;Structure of photochromic spiroxazines. II.
 1',3',3'-Trimethylspiro{anthra[2,1-<i>f</i>][1,4]benzoxazine-2,2'-indoline}-7,12-dione
;
_journal_issue 6
_journal_name_full 'Acta Crystallographica Section C'
_journal_page_first 1205
_journal_page_last 1207
_journal_paper_doi 10.1107/S010827019300006X
_journal_volume 49
_journal_year 1993
_chemical_formula_sum 'C30 H22 N2 O3'
_chemical_formula_weight 458.52
_symmetry_cell_setting monoclinic
_symmetry_space_group_name_Hall '-P 2ybc'
_symmetry_space_group_name_H-M 'P 1 21/c 1'
_atom_type_scat_source IntTabIV
_cell_angle_alpha 90.0
_cell_angle_beta 97.89(3)
_cell_angle_gamma 90.0
_cell_formula_units_Z 8
_cell_length_a 21.778(3)
_cell_length_b 16.707(2)
_cell_length_c 12.367(2)
_cell_measurement_reflns_used 30
_cell_measurement_temperature 298
_cell_measurement_theta_max 25
_cell_measurement_theta_min 15
_cell_volume 4457.1(11)
_diffrn_measurement_device 'Siemens AED'
_diffrn_measurement_method \q/2\q
_diffrn_radiation_type CuK\a
_diffrn_radiation_wavelength 1.54178
_diffrn_reflns_av_R_equivalents 0.0277
_diffrn_reflns_limit_h_max 24
_diffrn_reflns_limit_h_min -24
_diffrn_reflns_limit_k_max 18
_diffrn_reflns_limit_k_min 0
_diffrn_reflns_limit_l_max 12
_diffrn_reflns_limit_l_min 0
_diffrn_reflns_number 6614
_diffrn_reflns_theta_max 60
_diffrn_standards_decay_% 0
_diffrn_standards_interval_count 100
_diffrn_standards_number '1 (231)'
_exptl_absorpt_coefficient_mu 0.673
_exptl_absorpt_correction_type none
_exptl_crystal_colour Red
_exptl_crystal_density_diffrn 1.367
_exptl_crystal_description Irregular
_exptl_crystal_size_max 0.8
_exptl_crystal_size_mid 0.6
_exptl_crystal_size_min 0.5
_refine_diff_density_max 0.29
_refine_diff_density_min -0.18
_refine_ls_goodness_of_fit_obs 1.67
_refine_ls_hydrogen_treatment noref
_refine_ls_number_parameters 631
_refine_ls_number_reflns 2381
_refine_ls_R_factor_obs 0.049
_refine_ls_shift/esd_max 0.06
_refine_ls_structure_factor_coef F
_refine_ls_weighting_details 'w = 1/\s^2^(F)'
_refine_ls_weighting_scheme calc
_refine_ls_wR_factor_obs 0.043
_reflns_number_observed 2381
_reflns_number_total 6248
_reflns_observed_criterion F>4\s(F)
_cod_data_source_file na1026.cif
_cod_data_source_block na1026_structure_1_of_1
_cod_depositor_comments
;
The following automatic conversions were performed:

'_refine_ls_weighting_scheme' value '1/\s^2^(F)' was changed to
'calc'. New tag '_refine_ls_weighting_details' was created. The value
of the new tag was set to 'w = 1/\s^2^(F)'.

Automatic conversion script
Id: cif_fix_values 3143 2015-03-26 13:38:13Z robertas 
;
_cod_database_code 2001642

loop_
_atom_site_label
_atom_site_fract_x
_atom_site_fract_y
_atom_site_fract_z
_atom_site_U_iso_or_equiv
O(1A) .43150(10) .13740(10) .1484(2) .0567(6)
C(2A) .40400(10) .11330(10) .2336(2) .0477(9)
C(3A) .43910(10) .0664(2) .3102(2) .0498(8)
C(4A) .41630(10) .03870(10) .3990(2) .0483(9)
C(5A) .35640(10) .0618(2) .4210(2) .0430(8)
C(6A) .32980(10) .03710(10) .5155(2) .0421(8)
C(7A) .36490(10) -.0142(2) .6013(2) .0460(9)
C(8A) .33100(10) -.05120(10) .6841(2) .0429(8)
C(9A) .35880(10) -.1107(2) .7528(2) .0497(9)
C(10A) .32880(10) -.1453(2) .8310(2) .0613(11)
C(11A) .27130(10) -.1168(2) .8472(2) .0598(10)
C(12A) .24280(10) -.0566(2) .7801(2) .0552(10)
C(13A) .27210(10) -.02280(10) .6994(2) .0420(9)
C(14A) .24310(10) .03960(10) .6288(2) .0492(9)
C(15A) .27140(10) .06440(10) .5319(2) .0397(8)
C(16A) .23820(10) .1150(2) .4545(2) .0484(9)
C(17A) .26200(10) .13720(10) .3634(2) .0454(8)
C(18A) .32050(10) .11150(10) .3423(2) .0456(9)
C(19A) .34580(10) .13660(10) .2490(2) .0426(8)
N(20A) .31050(10) .18700(10) .1730(2) .0487(7)
C(21A) .33560(10) .20950(10) .0899(2) .0508(9)
C(22A) .39560(10) .1816(2) .0577(2) .0500(10)
N(23A) .43360(10) .24770(10) .0329(2) .0479(7)
C(24A) .47650(10) .21520(10) -.0296(2) .0405(8)
C(25A) .53320(10) .2468(2) -.0487(2) .0553(9)
C(26A) .56840(10) .2011(2) -.1115(2) .0634(11)
C(27A) .54820(10) .1296(2) -.1551(2) .0502(9)
C(28A) .49040(10) .09980(10) -.1390(2) .0458(9)
C(29A) .45610(10) .14350(10) -.0757(2) .0386(9)
C(30A) .39310(10) .12670(10) -.0454(2) .0424(9)
O(31A) .41970(10) -.02670(10) .6067(2) .0381(8)
O(32A) .19440(10) .07120(10) .6460(2) .0373(7)
C(33A) .45400(10) .3058(2) .1174(3) .0697(11)
C(34A) .34350(10) .1576(2) -.1349(2) .0533(10)
C(35A) .37920(10) .0416(2) -.0204(2) .0602(9)
O(1B) .00290(10) -.12420(10) .80210(10) .0400(6)
C(2B) .04260(10) -.1249(2) .7265(2) .0492(9)
C(3B) .03580(10) -.06110(10) .6528(2) .0427(10)
C(4B) .07410(10) -.05620(10) .5753(2) .0401(8)
C(5B) .12180(10) -.11300(10) .5688(2) .0399(8)
C(6B) .16420(10) -.11170(10) .4877(2) .0368(7)
C(7B) .15310(10) -.0611(2) .3891(2) .0516(8)
C(8B) .19790(10) -.06300(10) .3087(2) .0398(9)
C(9B) .18710(10) -.0195(2) .2131(2) .0501(9)
C(10B) .22840(10) -.0224(2) .1381(2) .0575(9)
C(11B) .28200(10) -.0675(2) .1605(2) .0385(9)
C(12B) .29450(10) -.11020(10) .2561(2) .0452(9)
C(13B) .25160(10) -.10690(10) .3296(2) .0407(9)
C(14B) .26380(10) -.15570(10) .4305(2) .0423(9)
C(15B) .21530(10) -.16140(10) .5013(2) .0374(8)
C(16B) .22190(10) -.22040(10) .5835(2) .0419(9)
C(17B) .17860(10) -.22910(10) .6502(2) .0476(10)
C(18B) .12900(10) -.17490(10) .6471(2) .0374(8)
C(19B) .08750(10) -.1814(2) .7252(2) .0451(9)
N(20B) .09280(10) -.24660(10) .7966(2) .0396(8)
C(21B) .05360(10) -.2496(2) .8633(2) .0571(11)
C(22B) .00490(10) -.19120(10) .8806(2) .0633(9)
N(23B) .01740(10) -.15730(10) .9878(2) .0547(8)
C(24B) -.03800(10) -.1371(2) 1.0262(2) .0485(10)
C(25B) -.04690(10) -.0909(2) 1.1131(2) .0571(11)
C(26B) -.10520(10) -.0835(2) 1.1348(3) .0452(12)
C(27B) -.15470(10) -.1167(2) 1.0765(3) .0255(11)
C(28B) -.14710(10) -.1646(2) .9846(2) .0464(10)
C(29B) -.08630(10) -.17410(10) .9598(2) .0577(8)
C(30B) -.06120(10) -.22500(10) .8744(2) .0464(10)
O(31B) .10600(10) -.02260(10) .3650(2) .0707(8)
O(32B) .31480(10) -.18710(10) .4574(2) .0496(6)
C(33B) .07450(10) -.1151(2) 1.0245(3) .0743(11)
C(34B) -.09890(10) -.2189(2) .7625(2) .0730(12)
C(35B) -.05960(10) -.3120(2) .9139(3) .0666(10)
H(3A) .4808 .0531 .3001 ?
H(4A) .4408 .0029 .4480 ?
H(9A) .4000 -.1279 .7451 ?
H(10A) .3475 -.1889 .8741 ?
H(11A) .2509 -.1384 .9047 ?
H(12A) .2022 -.0384 .7903 ?
H(16A) .1981 .1342 .4662 ?
H(17A) .2380 .1716 .3116 ?
H(21A) .3132 .2487 .0433 ?
H(25A) .5474 .2979 -.0198 ?
H(26A) .6082 .2207 -.1244 ?
H(27A) .5739 .0994 -.1973 ?
H(28A) .4752 .0502 -.1714 ?
H(33A) .4819 .3510 .0850 ?
H(33'A) .4812 .2761 .1843 ?
H(33"A) .4141 .3336 .1448 ?
H(34A) .3531 .2180 -.1529 ?
H(34'A) .2994 .1540 -.1079 ?
H(34"A) .3435 .1223 -.2061 ?
H(35A) .4136 .0199 .0417 ?
H(35'A) .3792 .0064 -.0917 ?
H(35"A) .3352 .0381 .0065 ?
H(3B) .0044 -.0213 .6569 ?
H(4B) .0688 -.0131 .5235 ?
H(9B) .1506 .0130 .1987 ?
H(10B) .2201 .0067 .0707 ?
H(11B) .3109 -.0690 .1085 ?
H(12B) .3317 -.1413 .2716 ?
H(16B) .2576 -.2547 .5919 ?
H(17B) .1816 -.2730 .7008 ?
H(21B) .0558 -.2963 .9089 ?
H(25B) -.0129 -.0648 1.1569 ?
H(26B) -.1118 -.0519 1.1970 ?
H(27B) -.1952 -.1082 1.0966 ?
H(28B) -.1819 -.1894 .9412 ?
H(33B) .0742 -.0951 1.1058 ?
H(33'B) .0785 -.0652 .9730 ?
H(33"B) .1126 -.1541 1.0216 ?
H(34B) -.0998 -.1586 .7358 ?
H(34'B) -.1448 -.2386 .7665 ?
H(34"B) -.0786 -.2552 .7068 ?
H(35B) -.0331 -.3157 .9923 ?
H(35'B) -.0392 -.3485 .8585 ?
H(35"B) -.1054 -.3319 .9182 ?

loop_
_geom_angle_atom_site_label_1
_geom_angle_atom_site_label_2
_geom_angle_atom_site_label_3
_geom_angle
_geom_angle_publ_flag
O(1A) C(22A) C(21A) 110.2(2) yes
C(21A) C(22A) C(30A) 117.8(2) yes
C(21A) C(22A) N(23A) 111.6(2) yes
O(1A) C(22A) C(30A) 106.4(2) yes
O(1A) C(22A) N(23A) 106.6(2) yes
N(23A) C(22A) C(30A) 103.5(2) yes
O(1B) C(22B) C(21B) 111.2(2) yes
C(21B) C(22B) C(30B) 115.8(2) yes
C(21B) C(22B) N(23B) 110.2(2) yes
O(1B) C(22B) C(30B) 107.6(2) yes
O(1B) C(22B) N(23B) 107.0(2) yes
N(23B) C(22B) C(30B) 104.4(2) yes

loop_
_geom_bond_atom_site_label_1
_geom_bond_atom_site_label_2
_geom_bond_distance
_geom_bond_publ_flag
O(1A) C(2A) 1.343(4) yes
O(1A) C(22A) 1.474(3) yes
C(2A) C(3A) 1.377(3) yes
C(2A) C(19A) 1.364(3) yes
C(3A) C(4A) 1.348(4) yes
C(4A) C(5A) 1.422(3) yes
C(5A) C(6A) 1.434(4) yes
C(5A) C(18A) 1.428(3) yes
C(6A) C(7A) 1.491(3) yes
C(6A) C(15A) 1.392(3) yes
C(7A) C(8A) 1.478(4) yes
C(7A) O(31A) 1.204(3) yes
C(8A) C(9A) 1.391(4) yes
C(8A) C(13A) 1.405(3) yes
C(9A) C(10A) 1.367(4) yes
C(10A) C(11A) 1.380(3) yes
C(11A) C(12A) 1.394(4) yes
C(12A) C(13A) 1.377(4) yes
C(13A) C(14A) 1.448(3) yes
C(14A) C(15A) 1.480(3) yes
C(14A) O(32A) 1.229(3) yes
C(15A) C(16A) 1.401(3) yes
C(16A) C(17A) 1.355(4) yes
C(17A) C(18A) 1.402(3) yes
C(18A) C(19A) 1.409(3) yes
C(19A) N(20A) 1.409(3) yes
N(20A) C(21A) 1.285(3) yes
C(21A) C(22A) 1.492(3) yes
C(22A) N(23A) 1.438(4) yes
C(22A) C(30A) 1.565(4) yes
N(23A) C(24A) 1.401(3) yes
N(23A) C(33A) 1.451(4) yes
C(24A) C(25A) 1.393(4) yes
C(24A) C(29A) 1.374(3) yes
C(25A) C(26A) 1.392(4) yes
C(26A) C(27A) 1.358(4) yes
C(27A) C(28A) 1.393(3) yes
C(28A) C(29A) 1.365(3) yes
C(29A) C(30A) 1.498(3) yes
C(30A) C(34A) 1.526(3) yes
C(30A) C(35A) 1.495(4) yes
O(1B) C(2B) 1.358(3) yes
O(1B) C(22B) 1.478(3) yes
C(2B) C(3B) 1.397(4) yes
C(2B) C(19B) 1.361(4) yes
C(3B) C(4B) 1.357(3) yes
C(4B) C(5B) 1.417(3) yes
C(5B) C(6B) 1.454(3) yes
C(5B) C(18B) 1.411(3) yes
C(6B) C(7B) 1.476(4) yes
C(6B) C(15B) 1.380(3) yes
C(7B) C(8B) 1.486(3) yes
C(7B) O(31B) 1.212(3) yes
C(8B) C(9B) 1.380(3) yes
C(8B) C(13B) 1.375(3) yes
C(9B) C(10B) 1.379(3) yes
C(10B) C(11B) 1.385(4) yes
C(11B) C(12B) 1.376(4) yes
C(12B) C(13B) 1.391(3) yes
C(13B) C(14B) 1.484(3) yes
C(14B) C(15B) 1.465(4) yes
C(14B) O(32B) 1.232(3) yes
C(15B) C(16B) 1.409(3) yes
C(16B) C(17B) 1.343(4) yes
C(17B) C(18B) 1.406(3) yes
C(18B) C(19B) 1.415(4) yes
C(19B) N(20B) 1.397(4) yes
N(20B) C(21B) 1.267(4) yes
C(21B) C(22B) 1.478(4) yes
C(22B) N(23B) 1.433(3) yes
C(22B) C(30B) 1.538(3) yes
N(23B) C(24B) 1.397(3) yes
N(23B) C(33B) 1.447(3) yes
C(24B) C(25B) 1.358(4) yes
C(24B) C(29B) 1.388(3) yes
C(25B) C(26B) 1.339(3) yes
C(26B) C(27B) 1.333(4) yes
C(27B) C(28B) 1.418(5) yes
C(28B) C(29B) 1.408(3) yes
C(29B) C(30B) 1.515(3) yes
C(30B) C(34B) 1.512(3) yes
C(30B) C(35B) 1.532(4) yes
